data_4311390
loop_
_publ_author_name
'A-Qing Wu'
'Fa-Kun Zheng'
'Wen-Tong Chen'
'Li-Zhen Cai'
'Guo-Cong Guo'
'Jin-Shun Huang'
'Zhen-Chao Dong'
'Yoshihiko Takano'

_publ_section_title
;
 Two Series of Novel Rare Earth Complexes with Dicyanamide
 [Ln(dca)2(phen)2(H2O)3][dca].(phen), (Ln = Pr, Gd, and Sm) and
 [Ln(dca)3(2,2'-bipy)2(H2O)]n, (Ln = Gd, Sm, and La): Syntheses, Crystal
 Structures, and Magnetic Properties
;
_journal_name_full 'Inorganic Chemistry'
_journal_page_first 4839
_journal_page_last 4845
_journal_paper_doi 10.1021/ic035470j
_journal_volume 43
_journal_year 2004
_chemical_formula_sum 'C42 H30 N15 O3 Sm'
_chemical_formula_weight 943.16
_chemical_name_systematic
; 
 ? 
;
_space_group_IT_number 14
_symmetry_cell_setting monoclinic
_symmetry_space_group_name_Hall '-P 2yn'
_symmetry_space_group_name_H-M 'P 1 21/n 1'
_atom_sites_solution_hydrogens geom
_atom_sites_solution_primary direct
_atom_sites_solution_secondary difmap
_audit_creation_method SHELXL-97
_cell_angle_alpha 90.00
_cell_angle_beta 91.2110(10)
_cell_angle_gamma 90.00
_cell_formula_units_Z 4
_cell_length_a 14.20730(10)
_cell_length_b 16.6396(3)
_cell_length_c 17.2861(4)
_cell_measurement_temperature 293(2)
_cell_measurement_theta_max 25.03
_cell_measurement_theta_min 1.84
_cell_volume 4085.59(12)
_computing_cell_refinement 'Siemens SMART & SAINT'
_computing_data_collection 'Siemens SMART'
_computing_data_reduction 'Siemens SAINT'
_computing_molecular_graphics 'Siemens SHELXTL^TM^ 5'
_computing_publication_material 'Siemens SHELXTL^TM^ 5'
_computing_structure_refinement 'Siemens SHELXTL^TM^ 5'
_computing_structure_solution 'Siemens SHELXTL^TM^ 5'
_diffrn_ambient_temperature 293(2)
_diffrn_measured_fraction_theta_full 0.989
_diffrn_measured_fraction_theta_max 0.989
_diffrn_measurement_device_type 'Siemens SMART CCD'
_diffrn_measurement_method \w
_diffrn_radiation_monochromator graphite
_diffrn_radiation_source 'fine-focus sealed tube'
_diffrn_radiation_type MoK\a
_diffrn_radiation_wavelength 0.71073
_diffrn_reflns_av_R_equivalents 0.0399
_diffrn_reflns_av_sigmaI/netI 0.0646
_diffrn_reflns_limit_h_max 16
_diffrn_reflns_limit_h_min -16
_diffrn_reflns_limit_k_max 16
_diffrn_reflns_limit_k_min -19
_diffrn_reflns_limit_l_max 16
_diffrn_reflns_limit_l_min -20
_diffrn_reflns_number 12027
_diffrn_reflns_theta_full 25.03
_diffrn_reflns_theta_max 25.03
_diffrn_reflns_theta_min 1.84
_exptl_absorpt_coefficient_mu 1.497
_exptl_absorpt_correction_T_max 1.000000
_exptl_absorpt_correction_T_min 0.784189
_exptl_absorpt_correction_type multi-scan
_exptl_absorpt_process_details 'SADABS (Siemens Smart CCD)'
_exptl_crystal_colour pale_yellow
_exptl_crystal_density_diffrn 1.533
_exptl_crystal_density_method 'not measured'
_exptl_crystal_description block
_exptl_crystal_F_000 1892
_exptl_crystal_size_max 0.3
_exptl_crystal_size_mid 0.25
_exptl_crystal_size_min 0.2
_refine_diff_density_max 1.412
_refine_diff_density_min -0.988
_refine_diff_density_rms 0.136
_refine_ls_extinction_method none
_refine_ls_goodness_of_fit_ref 1.072
_refine_ls_hydrogen_treatment mixed
_refine_ls_matrix_type full
_refine_ls_number_parameters 550
_refine_ls_number_reflns 7143
_refine_ls_number_restraints 30
_refine_ls_restrained_S_all 1.079
_refine_ls_R_factor_all 0.1152
_refine_ls_R_factor_gt 0.0668
_refine_ls_shift/su_max 0.001
_refine_ls_shift/su_mean 0.000
_refine_ls_structure_factor_coef Fsqd
_refine_ls_weighting_details 'calc w=1/[\s^2^(Fo^2^)+(0.0826P)^2^+20.2294P] where P=(Fo^2^+2Fc^2^)/3'
_refine_ls_weighting_scheme calc
_refine_ls_wR_factor_gt 0.1552
_refine_ls_wR_factor_ref 0.1891
_reflns_number_gt 4577
_reflns_number_total 7143
_reflns_threshold_expression >2sigma(I)
_cod_data_source_file ic035470jsi20040116_112638.cif
_cod_data_source_block 14
_cod_depositor_comments
;
The following automatic conversions were performed:
'_exptl_absorpt_correction_type' value 'Multi-scan' changed to
'multi-scan' according to
'/home/saulius/struct/CIF-dictionaries/cif_core.dic' dictionary named
'cif_core.dic' version 2.4.1 from 2010-06-29.

Automatic conversion script
Id: cif_fix_enum 1527 2010-12-29 10:47:43Z saulius 
;
_cod_database_code 4311390

loop_
_symmetry_equiv_pos_as_xyz
'x, y, z'
'-x+1/2, y+1/2, -z+1/2'
'-x, -y, -z'
'x-1/2, -y-1/2, z-1/2'

loop_
_atom_site_label
_atom_site_type_symbol
_atom_site_fract_x
_atom_site_fract_y
_atom_site_fract_z
_atom_site_U_iso_or_equiv
_atom_site_adp_type
_atom_site_occupancy
_atom_site_symmetry_multiplicity
_atom_site_calc_flag
_atom_site_refinement_flags
_atom_site_disorder_assembly
_atom_site_disorder_group
Sm1 Sm 0.796398(10) 0.746206(8) 0.029864(8) 0.03629(4) Uani 1 1 d . . .
O1W O 0.93841(15) 0.71655(15) -0.04105(13) 0.0581(7) Uani 1 1 d . . .
O2W O 0.74659(16) 0.67048(13) -0.08421(12) 0.0553(7) Uani 1 1 d . . .
O3W O 0.65278(14) 0.82572(12) 0.01393(14) 0.0556(7) Uani 1 1 d . . .
N1 N 0.84519(17) 0.89559(14) 0.06165(17) 0.0508(8) Uani 1 1 d . . .
N2 N 0.81580(18) 0.84636(15) -0.08910(15) 0.0504(8) Uani 1 1 d . . .
C1 C 0.8577(2) 0.9219(2) 0.1335(2) 0.0661(12) Uani 1 1 d . . .
H1A H 0.8506 0.8852 0.1735 0.079 Uiso 1 1 calc R . .
C2 C 0.8812(3) 1.0018(3) 0.1532(3) 0.0974(15) Uani 1 1 d . . .
H2A H 0.8901 1.0177 0.2044 0.117 Uiso 1 1 calc R . .
C3 C 0.8900(3) 1.0545(3) 0.0934(3) 0.0935(10) Uani 1 1 d U . .
H3A H 0.9031 1.1081 0.1048 0.112 Uiso 1 1 calc R . .
C4 C 0.8806(2) 1.0327(2) 0.0184(3) 0.0710(14) Uani 1 1 d . . .
C5 C 0.8889(3) 1.0852(2) -0.0473(3) 0.0948(18) Uani 1 1 d . . .
H5A H 0.9036 1.1390 -0.0387 0.114 Uiso 1 1 calc R . .
C6 C 0.8768(3) 1.0606(3) -0.1178(3) 0.0955(11) Uani 1 1 d U . .
H6A H 0.8836 1.0970 -0.1582 0.115 Uiso 1 1 calc R . .
C7 C 0.8533(3) 0.9801(2) -0.1349(2) 0.0727(13) Uani 1 1 d . . .
C8 C 0.8404(3) 0.9530(3) -0.2115(2) 0.0882(14) Uani 1 1 d . . .
H8A H 0.8494 0.9879 -0.2527 0.106 Uiso 1 1 calc R . .
C9 C 0.8147(3) 0.8759(2) -0.2250(2) 0.0794(14) Uani 1 1 d . . .
H9A H 0.8040 0.8576 -0.2753 0.095 Uiso 1 1 calc R . .
C10 C 0.8046(3) 0.8246(2) -0.1626(2) 0.0638(12) Uani 1 1 d . . .
H10A H 0.7889 0.7713 -0.1729 0.077 Uiso 1 1 calc R . .
C11 C 0.8415(2) 0.92412(18) -0.0753(2) 0.0555(10) Uani 1 1 d . . .
C12 C 0.8555(2) 0.94919(19) 0.0032(2) 0.0591(11) Uani 1 1 d . . .
N3 N 0.83654(18) 0.59528(14) 0.06985(15) 0.0462(8) Uani 1 1 d . . .
N4 N 0.65258(17) 0.64413(15) 0.06123(16) 0.0485(8) Uani 1 1 d . . .
C13 C 0.9249(2) 0.57036(18) 0.07473(19) 0.0510(10) Uani 1 1 d . . .
H13A H 0.9722 0.6065 0.0624 0.061 Uiso 1 1 calc R . .
C14 C 0.9509(3) 0.4933(2) 0.0972(2) 0.0604(11) Uani 1 1 d . . .
H14A H 1.0140 0.4786 0.0982 0.072 Uiso 1 1 calc R . .
C15 C 0.8852(3) 0.4403(2) 0.1172(2) 0.0641(11) Uani 1 1 d . . .
H15A H 0.9024 0.3889 0.1332 0.077 Uiso 1 1 calc R . .
C16 C 0.7898(2) 0.46274(18) 0.11398(19) 0.0533(10) Uani 1 1 d . . .
C17 C 0.7157(3) 0.4095(2) 0.1334(2) 0.0762(14) Uani 1 1 d . . .
H17A H 0.7306 0.3581 0.1510 0.091 Uiso 1 1 calc R . .
C18 C 0.6237(3) 0.4316(2) 0.1269(2) 0.0795(14) Uani 1 1 d . . .
H18A H 0.5761 0.3951 0.1374 0.095 Uiso 1 1 calc R . .
C19 C 0.6011(3) 0.5130(2) 0.1031(2) 0.0592(11) Uani 1 1 d . . .
C20 C 0.5093(3) 0.5382(2) 0.0961(2) 0.0740(13) Uani 1 1 d . . .
H20A H 0.4609 0.5034 0.1091 0.089 Uiso 1 1 calc R . .
C21 C 0.4883(3) 0.6137(2) 0.0705(2) 0.0744(14) Uani 1 1 d . . .
H21A H 0.4260 0.6303 0.0643 0.089 Uiso 1 1 calc R . .
C22 C 0.5620(2) 0.6656(2) 0.0537(2) 0.0665(12) Uani 1 1 d . . .
H22A H 0.5477 0.7172 0.0366 0.080 Uiso 1 1 calc R . .
C23 C 0.6715(2) 0.56809(17) 0.08508(18) 0.0467(9) Uani 1 1 d . . .
C24 C 0.7682(2) 0.54206(17) 0.08993(17) 0.0471(9) Uani 1 1 d . . .
N7 N 0.7399(2) 0.76296(19) 0.16489(18) 0.0757(11) Uani 1 1 d . . .
N8 N 0.6399(4) 0.7198(3) 0.2684(3) 0.1319(11) Uani 1 1 d U . .
N9 N 0.4902(3) 0.7671(2) 0.3047(2) 0.0988(14) Uani 1 1 d . . .
C37 C 0.6926(3) 0.7449(2) 0.21217(19) 0.0684(12) Uani 1 1 d . . .
C38 C 0.5587(3) 0.7474(2) 0.2832(2) 0.0717(13) Uani 1 1 d . . .
N10 N 0.9357(2) 0.74644(16) 0.11858(16) 0.0613(9) Uani 1 1 d . . .
N11 N 1.0696(4) 0.7361(3) 0.2297(3) 0.167(2) Uani 1 1 d . . .
N12 N 1.0732(4) 0.7940(4) 0.3352(4) 0.1743(19) Uani 1 1 d U . .
C39 C 0.9854(4) 0.7427(3) 0.1718(4) 0.119(2) Uani 1 1 d . . .
C40 C 1.05747(17) 0.77483(16) 0.28722(13) 0.0289(6) Uani 1 1 d U . .
N5 N 0.3746(2) 1.02233(18) -0.08048(19) 0.0691(10) Uani 1 1 d . . .
N6 N 0.3889(2) 1.04067(18) 0.07942(18) 0.0666(10) Uani 1 1 d . . .
C25 C 0.3687(3) 1.0108(3) -0.1564(3) 0.0988(18) Uani 1 1 d . . .
H25A H 0.3689 1.0561 -0.1880 0.119 Uiso 1 1 calc R . .
C26 C 0.3623(3) 0.9364(3) -0.1922(3) 0.108(2) Uani 1 1 d . . .
H26A H 0.3601 0.9315 -0.2458 0.130 Uiso 1 1 calc R . .
C27 C 0.3593(3) 0.8718(3) -0.1459(3) 0.0921(17) Uani 1 1 d . . .
H27A H 0.3543 0.8210 -0.1680 0.111 Uiso 1 1 calc R . .
C28 C 0.3635(2) 0.8787(2) -0.0661(2) 0.0670(12) Uani 1 1 d . . .
C29 C 0.3587(3) 0.8111(2) -0.0156(3) 0.0906(17) Uani 1 1 d . . .
H29A H 0.3511 0.7600 -0.0364 0.109 Uiso 1 1 calc R . .
C30 C 0.3648(3) 0.8199(2) 0.0606(3) 0.0969(18) Uani 1 1 d . . .
H30A H 0.3620 0.7747 0.0921 0.116 Uiso 1 1 calc R . .
C31 C 0.3753(3) 0.8962(2) 0.0948(2) 0.0698(13) Uani 1 1 d . . .
C32 C 0.3820(3) 0.9087(3) 0.1745(3) 0.0934(16) Uani 1 1 d . . .
H32A H 0.3794 0.8645 0.2073 0.112 Uiso 1 1 calc R . .
C33 C 0.3919(3) 0.9815(3) 0.2052(3) 0.1065(19) Uani 1 1 d . . .
H33A H 0.3949 0.9890 0.2585 0.128 Uiso 1 1 calc R . .
C34 C 0.3977(3) 1.0453(3) 0.1552(3) 0.0896(16) Uani 1 1 d . . .
H34A H 0.4086 1.0958 0.1766 0.107 Uiso 1 1 calc R . .
C35 C 0.3782(2) 0.9656(2) 0.0483(2) 0.0541(11) Uani 1 1 d . . .
C36 C 0.3719(2) 0.9557(2) -0.0348(2) 0.0589(11) Uani 1 1 d . . .
N13 N 0.1215(2) 0.7136(2) 0.0113(3) 0.1021(15) Uani 1 1 d . . .
N14 N 0.2409(2) 0.63342(18) 0.0748(2) 0.0762(11) Uani 1 1 d . . .
N15 N 0.2265(3) 0.4913(2) 0.1027(2) 0.1006(15) Uani 1 1 d . . .
C41 C 0.2296(3) 0.5579(2) 0.0885(2) 0.0683(13) Uani 1 1 d . . .
C42 C 0.1736(2) 0.6725(2) 0.0432(2) 0.0662(12) Uani 1 1 d . . .

loop_
_atom_site_aniso_label
_atom_site_aniso_U_11
_atom_site_aniso_U_22
_atom_site_aniso_U_33
_atom_site_aniso_U_23
_atom_site_aniso_U_13
_atom_site_aniso_U_12
Sm1 0.03130(6) 0.03963(7) 0.03784(7) 0.00030(8) -0.00193(5) -0.00041(8)
O1W 0.0394(11) 0.0831(14) 0.0518(13) 0.0130(12) 0.0019(10) 0.0136(11)
O2W 0.0639(14) 0.0530(12) 0.0485(12) -0.0030(11) -0.0148(11) -0.0051(11)
O3W 0.0335(11) 0.0497(11) 0.0836(15) 0.0098(12) 0.0041(11) 0.0038(10)
N1 0.0380(13) 0.0355(12) 0.0791(18) -0.0020(13) 0.0053(13) -0.0056(12)
N2 0.0509(15) 0.0440(13) 0.0563(16) 0.0078(12) 0.0053(13) 0.0111(12)
C1 0.053(2) 0.071(2) 0.073(2) -0.0320(18) -0.0065(18) -0.0102(18)
C2 0.075(3) 0.106(3) 0.111(3) -0.071(2) -0.005(2) -0.007(2)
C3 0.0879(17) 0.0892(17) 0.1033(18) -0.0055(15) 0.0002(15) -0.0018(15)
C4 0.0322(17) 0.0564(19) 0.124(3) -0.002(2) 0.003(2) 0.0058(16)
C5 0.068(3) 0.0318(16) 0.184(5) 0.027(2) 0.003(3) -0.0073(18)
C6 0.0939(18) 0.0904(17) 0.1022(18) 0.0154(15) 0.0026(15) -0.0043(15)
C7 0.068(2) 0.0508(17) 0.100(3) 0.0383(18) 0.009(2) 0.0081(18)
C8 0.066(2) 0.107(3) 0.092(2) 0.063(2) 0.014(2) 0.006(2)
C9 0.093(3) 0.088(3) 0.057(2) 0.019(2) 0.011(2) 0.013(2)
C10 0.074(2) 0.063(2) 0.056(2) 0.0103(17) 0.0167(18) 0.0123(19)
C11 0.0353(16) 0.0440(16) 0.088(2) 0.0197(17) 0.0123(16) 0.0008(14)
C12 0.0393(17) 0.0419(16) 0.096(3) -0.0036(18) 0.0048(18) -0.0027(15)
N3 0.0440(14) 0.0438(13) 0.0504(15) -0.0039(12) -0.0044(12) -0.0016(12)
N4 0.0275(12) 0.0495(14) 0.0684(17) 0.0033(13) 0.0022(12) -0.0025(12)
C13 0.0458(17) 0.0485(17) 0.0586(19) 0.0125(15) 0.0016(16) 0.0034(15)
C14 0.060(2) 0.0581(19) 0.063(2) -0.0068(18) -0.0042(18) 0.0181(17)
C15 0.079(2) 0.0499(17) 0.063(2) 0.0085(16) -0.0102(19) 0.0282(17)
C16 0.068(2) 0.0394(15) 0.0525(19) -0.0039(15) -0.0040(17) -0.0022(16)
C17 0.089(3) 0.054(2) 0.086(3) 0.019(2) -0.007(2) -0.003(2)
C18 0.085(3) 0.059(2) 0.095(3) 0.020(2) -0.006(2) -0.030(2)
C19 0.063(2) 0.0531(18) 0.061(2) 0.0005(17) -0.0034(18) -0.0045(18)
C20 0.065(2) 0.067(2) 0.090(3) 0.001(2) 0.010(2) -0.023(2)
C21 0.0424(19) 0.074(2) 0.106(3) 0.003(2) 0.005(2) -0.0099(19)
C22 0.0426(18) 0.067(2) 0.089(3) 0.009(2) -0.0015(19) -0.0014(18)
C23 0.0514(18) 0.0417(15) 0.0466(17) 0.0056(14) -0.0036(15) -0.0063(15)
C24 0.065(2) 0.0391(15) 0.0372(16) 0.0008(13) 0.0005(15) 0.0008(15)
N7 0.0698(19) 0.097(2) 0.0606(18) -0.0040(17) 0.0129(15) -0.0189(18)
N8 0.1337(19) 0.1355(18) 0.1270(18) 0.0197(15) 0.0140(15) 0.0087(15)
N9 0.086(2) 0.132(3) 0.080(2) -0.023(2) 0.0222(19) -0.033(2)
C37 0.068(2) 0.097(3) 0.0402(16) 0.008(2) 0.0120(16) -0.006(2)
C38 0.074(2) 0.083(3) 0.0597(19) 0.007(2) 0.0273(17) -0.002(2)
N10 0.0631(16) 0.0651(17) 0.0542(14) -0.0102(14) -0.0313(12) 0.0066(15)
N11 0.180(5) 0.188(5) 0.133(4) 0.030(3) -0.030(4) 0.070(4)
N12 0.129(3) 0.210(3) 0.184(3) -0.042(3) 0.005(3) 0.025(3)
C39 0.127(4) 0.091(3) 0.139(5) 0.018(3) -0.012(4) -0.008(3)
C40 0.0283(11) 0.0413(11) 0.0165(10) -0.0064(9) -0.0173(8) -0.0020(9)
N5 0.0576(18) 0.0631(17) 0.087(2) 0.0159(16) 0.0061(16) 0.0069(15)
N6 0.0458(16) 0.0698(17) 0.084(2) -0.0094(17) -0.0070(15) 0.0046(15)
C25 0.079(3) 0.133(4) 0.084(3) 0.027(3) 0.009(3) 0.011(3)
C26 0.094(3) 0.149(4) 0.081(3) -0.014(3) -0.013(3) 0.026(3)
C27 0.069(3) 0.097(3) 0.110(3) -0.023(3) 0.001(3) 0.005(3)
C28 0.0457(19) 0.072(2) 0.083(3) -0.011(2) 0.0051(19) 0.0070(18)
C29 0.072(3) 0.059(2) 0.140(4) -0.009(3) 0.000(3) -0.009(2)
C30 0.085(3) 0.058(2) 0.149(4) 0.030(3) 0.013(3) 0.007(2)
C31 0.051(2) 0.076(2) 0.083(3) 0.022(2) 0.0015(19) 0.0091(19)
C32 0.077(3) 0.110(3) 0.094(3) 0.038(3) 0.003(2) 0.023(3)
C33 0.082(3) 0.161(4) 0.076(3) 0.004(3) -0.012(2) 0.035(3)
C34 0.068(2) 0.109(3) 0.091(3) -0.022(3) -0.019(2) 0.018(3)
C35 0.0249(15) 0.0548(18) 0.082(2) 0.0036(18) -0.0032(16) -0.0013(15)
C36 0.0475(19) 0.0565(19) 0.073(2) -0.0008(18) 0.0009(18) 0.0073(17)
N13 0.062(2) 0.074(2) 0.169(4) -0.018(2) -0.034(2) 0.0038(19)
N14 0.0546(17) 0.0638(18) 0.109(2) 0.0031(18) -0.0298(17) -0.0057(16)
N15 0.142(3) 0.070(2) 0.089(3) -0.005(2) -0.022(2) -0.009(2)
C41 0.073(2) 0.065(2) 0.067(2) -0.0050(19) -0.011(2) 0.008(2)
C42 0.0435(18) 0.0553(19) 0.099(3) -0.019(2) -0.0140(19) -0.0003(17)

loop_
_atom_type_symbol
_atom_type_description
_atom_type_scat_dispersion_real
_atom_type_scat_dispersion_imag
_atom_type_scat_source
C C 0.0033 0.0016 'International Tables Vol C Tables 4.2.6.8 and 6.1.1.4'
H H 0.0000 0.0000 'International Tables Vol C Tables 4.2.6.8 and 6.1.1.4'
N N 0.0061 0.0033 'International Tables Vol C Tables 4.2.6.8 and 6.1.1.4'
O O 0.0106 0.0060 'International Tables Vol C Tables 4.2.6.8 and 6.1.1.4'
Sm Sm -0.1638 3.4418 'International Tables Vol C Tables 4.2.6.8 and 6.1.1.4'

loop_
_geom_angle_atom_site_label_1
_geom_angle_atom_site_label_2
_geom_angle_atom_site_label_3
_geom_angle
_geom_angle_site_symmetry_1
_geom_angle_site_symmetry_3
_geom_angle_publ_flag
O2W Sm1 O1W 73.54(8) . . ?
O2W Sm1 O3W 87.78(8) . . ?
O1W Sm1 O3W 138.82(8) . . ?
O2W Sm1 N10 135.83(8) . . ?
O1W Sm1 N10 69.64(8) . . ?
O3W Sm1 N10 136.33(8) . . ?
O2W Sm1 N7 136.14(9) . . ?
O1W Sm1 N7 141.17(9) . . ?
O3W Sm1 N7 76.17(9) . . ?
N10 Sm1 N7 71.94(10) . . ?
O2W Sm1 N1 136.74(8) . . ?
O1W Sm1 N1 94.54(8) . . ?
O3W Sm1 N1 74.22(7) . . ?
N10 Sm1 N1 70.51(8) . . ?
N7 Sm1 N1 77.78(10) . . ?
O2W Sm1 N3 77.23(7) . . ?
O1W Sm1 N3 76.36(8) . . ?
O3W Sm1 N3 135.55(7) . . ?
N10 Sm1 N3 71.16(8) . . ?
N7 Sm1 N3 86.22(9) . . ?
N1 Sm1 N3 141.38(8) . . ?
O2W Sm1 N2 74.43(7) . . ?
O1W Sm1 N2 68.77(8) . . ?
O3W Sm1 N2 70.98(8) . . ?
N10 Sm1 N2 112.47(9) . . ?
N7 Sm1 N2 133.71(9) . . ?
N1 Sm1 N2 62.62(8) . . ?
N3 Sm1 N2 139.88(8) . . ?
O2W Sm1 N4 68.36(8) . . ?
O1W Sm1 N4 127.44(8) . . ?
O3W Sm1 N4 74.43(7) . . ?
N10 Sm1 N4 118.11(8) . . ?
N7 Sm1 N4 68.05(9) . . ?
N1 Sm1 N4 137.96(8) . . ?
N3 Sm1 N4 61.13(7) . . ?
N2 Sm1 N4 129.38(8) . . ?
C1 N1 C12 117.8(3) . . ?
C1 N1 Sm1 122.4(2) . . ?
C12 N1 Sm1 119.8(2) . . ?
C10 N2 C11 116.9(3) . . ?
C10 N2 Sm1 123.7(2) . . ?
C11 N2 Sm1 119.3(2) . . ?
N1 C1 C2 124.4(3) . . ?
C3 C2 C1 116.6(4) . . ?
C4 C3 C2 123.1(4) . . ?
C3 C4 C5 125.8(4) . . ?
C3 C4 C12 116.6(4) . . ?
C5 C4 C12 117.5(4) . . ?
C6 C5 C4 122.6(4) . . ?
C5 C6 C7 121.6(4) . . ?
C11 C7 C8 117.6(3) . . ?
C11 C7 C6 120.6(4) . . ?
C8 C7 C6 121.9(4) . . ?
C9 C8 C7 119.7(4) . . ?
C8 C9 C10 118.8(4) . . ?
N2 C10 C9 124.4(3) . . ?
N2 C11 C7 122.5(3) . . ?
N2 C11 C12 118.3(3) . . ?
C7 C11 C12 119.2(3) . . ?
N1 C12 C11 120.0(3) . . ?
N1 C12 C4 121.5(3) . . ?
C11 C12 C4 118.5(3) . . ?
C13 N3 C24 117.4(3) . . ?
C13 N3 Sm1 120.66(19) . . ?
C24 N3 Sm1 121.90(19) . . ?
C22 N4 C23 117.5(3) . . ?
C22 N4 Sm1 122.6(2) . . ?
C23 N4 Sm1 119.91(19) . . ?
N3 C13 C14 123.7(3) . . ?
C15 C14 C13 120.0(3) . . ?
C14 C15 C16 119.5(3) . . ?
C15 C16 C24 117.5(3) . . ?
C15 C16 C17 122.9(3) . . ?
C24 C16 C17 119.6(3) . . ?
C18 C17 C16 121.8(3) . . ?
C17 C18 C19 118.9(3) . . ?
C20 C19 C23 117.6(3) . . ?
C20 C19 C18 120.9(3) . . ?
C23 C19 C18 121.4(3) . . ?
C21 C20 C19 120.7(4) . . ?
C20 C21 C22 118.6(3) . . ?
N4 C22 C21 122.7(3) . . ?
N4 C23 C19 122.9(3) . . ?
N4 C23 C24 118.7(3) . . ?
C19 C23 C24 118.4(3) . . ?
N3 C24 C16 122.0(3) . . ?
N3 C24 C23 118.2(3) . . ?
C16 C24 C23 119.8(3) . . ?
C37 N7 Sm1 150.2(3) . . ?
C38 N8 C37 124.7(5) . . ?
N7 C37 N8 176.6(5) . . ?
N9 C38 N8 171.3(5) . . ?
C39 N10 Sm1 164.6(4) . . ?
C40 N11 C39 112.0(5) . . ?
N10 C39 N11 167.1(6) . . ?
N12 C40 N11 154.7(6) . . ?
C25 N5 C36 117.0(4) . . ?
C34 N6 C35 116.9(3) . . ?
N5 C25 C26 124.9(5) . . ?
C27 C26 C25 116.8(5) . . ?
C26 C27 C28 121.8(4) . . ?
C27 C28 C36 117.6(4) . . ?
C27 C28 C29 122.9(4) . . ?
C36 C28 C29 119.5(4) . . ?
C30 C29 C28 121.2(4) . . ?
C29 C30 C31 121.5(4) . . ?
C32 C31 C30 123.7(4) . . ?
C32 C31 C35 116.1(4) . . ?
C30 C31 C35 120.2(4) . . ?
C33 C32 C31 122.3(4) . . ?
C32 C33 C34 117.4(4) . . ?
N6 C34 C33 125.2(4) . . ?
N6 C35 C31 121.9(3) . . ?
N6 C35 C36 119.9(3) . . ?
C31 C35 C36 118.2(3) . . ?
N5 C36 C28 121.8(3) . . ?
N5 C36 C35 118.7(3) . . ?
C28 C36 C35 119.4(3) . . ?
C42 N14 C41 118.9(3) . . ?
N15 C41 N14 174.8(5) . . ?
N13 C42 N14 171.7(4) . . ?

loop_
_geom_bond_atom_site_label_1
_geom_bond_atom_site_label_2
_geom_bond_distance
_geom_bond_site_symmetry_2
_geom_bond_publ_flag
Sm1 O2W 2.433(2) . ?
Sm1 O1W 2.433(2) . ?
Sm1 O3W 2.443(2) . ?
Sm1 N10 2.478(3) . ?
Sm1 N7 2.500(3) . ?
Sm1 N1 2.635(2) . ?
Sm1 N3 2.663(2) . ?
Sm1 N2 2.666(3) . ?
Sm1 N4 2.720(2) . ?
N1 C1 1.325(5) . ?
N1 C12 1.358(4) . ?
N2 C10 1.328(4) . ?
N2 C11 1.364(4) . ?
C1 C2 1.411(5) . ?
C2 C3 1.365(6) . ?
C3 C4 1.351(6) . ?
C4 C5 1.439(6) . ?
C4 C12 1.457(5) . ?
C5 C6 1.294(7) . ?
C6 C7 1.410(6) . ?
C7 C11 1.402(5) . ?
C7 C8 1.407(6) . ?
C8 C9 1.353(6) . ?
C9 C10 1.385(5) . ?
C11 C12 1.429(5) . ?
N3 C13 1.323(4) . ?
N3 C24 1.364(4) . ?
N4 C22 1.339(4) . ?
N4 C23 1.356(4) . ?
C13 C14 1.387(4) . ?
C14 C15 1.336(5) . ?
C15 C16 1.406(5) . ?
C16 C24 1.415(4) . ?
C16 C17 1.421(5) . ?
C17 C18 1.360(6) . ?
C18 C19 1.450(5) . ?
C19 C20 1.373(5) . ?
C19 C23 1.396(5) . ?
C20 C21 1.364(5) . ?
C21 C22 1.392(5) . ?
C23 C24 1.442(5) . ?
N7 C37 1.111(5) . ?
N8 C38 1.273(6) . ?
N8 C37 1.307(6) . ?
N9 C38 1.099(5) . ?
N10 C39 1.149(7) . ?
N11 C40 1.201(6) . ?
N11 C39 1.548(9) . ?
N12 C40 0.912(6) . ?
N5 C25 1.327(6) . ?
N5 C36 1.362(5) . ?
N6 C34 1.315(5) . ?
N6 C35 1.368(4) . ?
C25 C26 1.387(7) . ?
C26 C27 1.342(7) . ?
C27 C28 1.385(6) . ?
C28 C36 1.394(5) . ?
C28 C29 1.426(6) . ?
C29 C30 1.325(7) . ?
C30 C31 1.406(6) . ?
C31 C32 1.394(6) . ?
C31 C35 1.409(5) . ?
C32 C33 1.330(7) . ?
C33 C34 1.372(7) . ?
C35 C36 1.447(5) . ?
N13 C42 1.142(5) . ?
N14 C42 1.270(5) . ?
N14 C41 1.289(5) . ?
N15 C41 1.137(5) . ?
